data_7017187
loop_
_publ_author_name
'Meng, Xianggao'
'Liu, Liang'
'Zhang, Hang'
'Luo, Yuanyuan'
'Liu, Changlin'

_publ_section_title
;
 Tris(benzimidazolyl)amine-Cu(ii) coordination units bridged by
 carboxylates: structures and DNA-condensing property.
;
_journal_issue 48
_journal_name_full 'Dalton transactions (Cambridge, England : 2003)'
_journal_page_first 12846
_journal_page_last 12855
_journal_paper_doi 10.1039/c1dt10695c
_journal_volume 40
_journal_year 2011
_chemical_formula_moiety 'C106 H88 Cu4 N28 O8, 6(Cl O4), 2(H2 O)'
_chemical_formula_sum 'C106 H92 Cl6 Cu4 N28 O34'
_chemical_formula_weight 2768.94
_chemical_name_systematic
;
?
;
_space_group_IT_number 2
_symmetry_cell_setting triclinic
_symmetry_space_group_name_Hall '-P 1'
_symmetry_space_group_name_H-M 'P -1'
_atom_sites_solution_hydrogens geom
_atom_sites_solution_primary direct
_atom_sites_solution_secondary difmap
_audit_creation_method SHELXL-97
_cell_angle_alpha 74.333(2)
_cell_angle_beta 74.272(3)
_cell_angle_gamma 77.117(2)
_cell_formula_units_Z 1
_cell_length_a 10.1980(9)
_cell_length_b 17.0069(18)
_cell_length_c 18.553(2)
_cell_measurement_reflns_used 3255
_cell_measurement_temperature 203(2)
_cell_measurement_theta_max 20.36
_cell_measurement_theta_min 2.27
_cell_volume 2943.0(5)
_computing_cell_refinement 'Bruker SMART'
_computing_data_collection 'Bruker SMART'
_computing_data_reduction 'Bruker SAINT'
_computing_molecular_graphics 'Bruker SHELXTL'
_computing_publication_material 'Bruker SHELXTL'
_computing_structure_refinement 'SHELXL-97 (Sheldrick, 1997)'
_computing_structure_solution 'SHELXS-97 (Sheldrick, 1990)'
_diffrn_ambient_temperature 203(2)
_diffrn_measured_fraction_theta_full 0.974
_diffrn_measured_fraction_theta_max 0.974
_diffrn_measurement_device_type 'CCD area detector'
_diffrn_measurement_method 'phi and omega scans'
_diffrn_radiation_monochromator graphite
_diffrn_radiation_source 'fine-focus sealed tube'
_diffrn_radiation_type MoK\a
_diffrn_radiation_wavelength 0.71073
_diffrn_reflns_av_R_equivalents 0.0998
_diffrn_reflns_av_sigmaI/netI 0.1430
_diffrn_reflns_limit_h_max 12
_diffrn_reflns_limit_h_min -10
_diffrn_reflns_limit_k_max 20
_diffrn_reflns_limit_k_min -20
_diffrn_reflns_limit_l_max 22
_diffrn_reflns_limit_l_min -22
_diffrn_reflns_number 20739
_diffrn_reflns_theta_full 25.00
_diffrn_reflns_theta_max 25.00
_diffrn_reflns_theta_min 1.52
_exptl_absorpt_coefficient_mu 0.942
_exptl_absorpt_correction_T_max 0.9814
_exptl_absorpt_correction_T_min 0.7653
_exptl_absorpt_correction_type multi-scan
_exptl_absorpt_process_details 'SADABS, (Sheldrick,1997)'
_exptl_crystal_colour green
_exptl_crystal_density_diffrn 1.562
_exptl_crystal_density_method 'not measured'
_exptl_crystal_description plate
_exptl_crystal_F_000 1414
_exptl_crystal_size_max 0.30
_exptl_crystal_size_mid 0.06
_exptl_crystal_size_min 0.02
_refine_diff_density_max 1.085
_refine_diff_density_min -0.622
_refine_diff_density_rms 0.128
_refine_ls_extinction_method none
_refine_ls_goodness_of_fit_ref 0.902
_refine_ls_hydrogen_treatment constr
_refine_ls_matrix_type full
_refine_ls_number_parameters 832
_refine_ls_number_reflns 10085
_refine_ls_number_restraints 114
_refine_ls_restrained_S_all 0.918
_refine_ls_R_factor_all 0.1592
_refine_ls_R_factor_gt 0.0915
_refine_ls_shift/su_max 0.000
_refine_ls_shift/su_mean 0.000
_refine_ls_structure_factor_coef Fsqd
_refine_ls_weighting_details 'calc w=1/[\s^2^(Fo^2^)+(0.1162P)^2^+0.0000P] where P=(Fo^2^+2Fc^2^)/3'
_refine_ls_weighting_scheme calc
_refine_ls_wR_factor_gt 0.2148
_refine_ls_wR_factor_ref 0.2389
_reflns_number_gt 4534
_reflns_number_total 10085
_reflns_threshold_expression >2sigma(I)
_cod_data_source_file c1dt10695c.txt
_cod_data_source_block 9
_cod_depositor_comments
;
The following automatic conversions were performed:

'_symmetry_cell_setting' value 'Triclinic' changed to 'triclinic'
according to /home/saulius/struct/CIF-dictionaries/cif_core.dic
dictionary named 'cif_core.dic' version 2.4.1 from 2010-06-29.

Automatic conversion script
Id: cif_fix_values 1715 2011-07-08 13:25:40Z adriana 
;
_cod_original_sg_symbol_Hall '-p 1'
_cod_database_code 7017187

loop_
_symmetry_equiv_pos_as_xyz
'x, y, z'
'-x, -y, -z'

loop_
_atom_site_label
_atom_site_type_symbol
_atom_site_fract_x
_atom_site_fract_y
_atom_site_fract_z
_atom_site_U_iso_or_equiv
_atom_site_adp_type
_atom_site_occupancy
_atom_site_symmetry_multiplicity
_atom_site_calc_flag
_atom_site_refinement_flags
_atom_site_disorder_assembly
_atom_site_disorder_group
Cu1 Cu -0.03496(10) -0.11898(6) 0.25624(5) 0.0381(3) Uani 1 1 d . . .
Cu2 Cu 0.11162(10) 0.29678(6) 0.29862(5) 0.0413(3) Uani 1 1 d . . .
C1 C 0.0176(9) -0.2132(5) 0.1332(4) 0.048(2) Uani 1 1 d . . .
H1A H 0.1158 -0.2367 0.1214 0.058 Uiso 1 1 calc R . .
H1B H -0.0231 -0.2171 0.0924 0.058 Uiso 1 1 calc R . .
C2 C -0.0523(9) -0.2621(5) 0.2088(4) 0.043(2) Uani 1 1 d . . .
C3 C -0.1371(8) -0.3022(5) 0.3302(5) 0.039(2) Uani 1 1 d . . .
C4 C -0.1867(8) -0.3075(5) 0.4076(4) 0.041(2) Uani 1 1 d . . .
H4 H -0.1755 -0.2679 0.4315 0.049 Uiso 1 1 calc R . .
C5 C -0.2540(9) -0.3735(6) 0.4491(5) 0.051(2) Uani 1 1 d . . .
H5 H -0.2883 -0.3788 0.5023 0.061 Uiso 1 1 calc R . .
C6 C -0.2727(10) -0.4318(6) 0.4149(6) 0.063(3) Uani 1 1 d . . .
H6 H -0.3196 -0.4756 0.4448 0.076 Uiso 1 1 calc R . .
C7 C -0.2216(10) -0.4259(6) 0.3352(6) 0.060(3) Uani 1 1 d . . .
H7 H -0.2341 -0.4653 0.3115 0.072 Uiso 1 1 calc R . .
C8 C -0.1542(9) -0.3621(5) 0.2937(5) 0.044(2) Uani 1 1 d . . .
C9 C -0.1108(10) -0.0740(6) 0.1012(5) 0.062(3) Uani 1 1 d . . .
H9A H -0.1390 -0.1043 0.0713 0.075 Uiso 1 1 calc R . .
H9B H -0.0813 -0.0231 0.0667 0.075 Uiso 1 1 calc R . .
C10 C -0.2352(9) -0.0523(5) 0.1685(4) 0.043(2) Uani 1 1 d . . .
C11 C -0.3475(9) -0.0395(5) 0.2825(5) 0.041(2) Uani 1 1 d . . .
C12 C -0.3912(10) -0.0419(5) 0.3609(5) 0.049(2) Uani 1 1 d . . .
H12 H -0.3307 -0.0624 0.3945 0.059 Uiso 1 1 calc R . .
C13 C -0.5271(12) -0.0124(6) 0.3858(6) 0.064(3) Uani 1 1 d . . .
H13 H -0.5604 -0.0104 0.4379 0.077 Uiso 1 1 calc R . .
C14 C -0.6191(12) 0.0149(7) 0.3369(9) 0.085(4) Uani 1 1 d . . .
H14 H -0.7130 0.0322 0.3572 0.102 Uiso 1 1 calc R . .
C15 C -0.5760(11) 0.0167(6) 0.2626(8) 0.071(3) Uani 1 1 d . . .
H15 H -0.6378 0.0356 0.2298 0.085 Uiso 1 1 calc R . .
C16 C -0.4381(9) -0.0098(5) 0.2345(6) 0.052(2) Uani 1 1 d . . .
C17 C 0.1346(10) -0.0930(6) 0.0999(5) 0.062(3) Uani 1 1 d . . .
H17A H 0.1799 -0.1117 0.0523 0.075 Uiso 1 1 calc R . .
H17B H 0.1182 -0.0323 0.0880 0.075 Uiso 1 1 calc R . .
C18 C 0.2209(10) -0.1256(6) 0.1566(6) 0.058(3) Uani 1 1 d . . .
C19 C 0.2718(7) -0.1680(4) 0.2686(5) 0.062(3) Uani 1 1 d G . .
C20 C 0.2713(8) -0.1905(5) 0.3464(5) 0.088(4) Uani 1 1 d G . .
H20 H 0.1875 -0.1852 0.3830 0.106 Uiso 1 1 calc R . .
C21 C 0.3947(11) -0.2207(5) 0.3702(5) 0.108(5) Uani 1 1 d G . .
H21 H 0.3944 -0.2359 0.4228 0.130 Uiso 1 1 calc R . .
C22 C 0.5187(8) -0.2284(5) 0.3160(7) 0.108(5) Uani 1 1 d G . .
H22 H 0.6021 -0.2489 0.3321 0.130 Uiso 1 1 calc R . .
C23 C 0.5192(7) -0.2060(5) 0.2382(6) 0.106(4) Uani 1 1 d G . .
H23 H 0.6030 -0.2112 0.2016 0.128 Uiso 1 1 calc R . .
C24 C 0.3958(9) -0.1757(5) 0.2144(4) 0.081(3) Uani 1 1 d G . .
C25 C 0.0688(11) 0.3010(6) 0.1430(6) 0.070(3) Uani 1 1 d . . .
H25A H 0.0785 0.2417 0.1456 0.083 Uiso 1 1 calc R . .
H25B H 0.0669 0.3311 0.0901 0.083 Uiso 1 1 calc R . .
C26 C -0.0628(11) 0.3288(6) 0.1971(6) 0.058(3) Uani 1 1 d . . .
C27 C -0.1989(6) 0.3539(4) 0.3031(4) 0.063(3) Uani 1 1 d G . .
C28 C -0.2621(7) 0.3629(4) 0.3775(4) 0.065(3) Uani 1 1 d G . .
H28 H -0.2098 0.3488 0.4152 0.078 Uiso 1 1 calc R . .
C29 C -0.4025(8) 0.3929(4) 0.3963(4) 0.077(3) Uani 1 1 d G . .
H29 H -0.4452 0.3990 0.4466 0.092 Uiso 1 1 calc R . .
C30 C -0.4798(6) 0.4138(4) 0.3406(6) 0.097(4) Uani 1 1 d G . .
H30 H -0.5747 0.4341 0.3533 0.116 Uiso 1 1 calc R . .
C31 C -0.4166(8) 0.4048(4) 0.2662(5) 0.082(4) Uani 1 1 d G . .
H31 H -0.4689 0.4190 0.2285 0.098 Uiso 1 1 calc R . .
C32 C -0.2762(9) 0.3749(4) 0.2475(4) 0.069(3) Uani 1 1 d G . .
C33 C 0.2141(11) 0.4013(6) 0.1370(5) 0.063(3) Uani 1 1 d . . .
H33A H 0.1479 0.4324 0.1056 0.076 Uiso 1 1 calc R . .
H33B H 0.3069 0.4007 0.1035 0.076 Uiso 1 1 calc R . .
C34 C 0.2043(10) 0.4438(5) 0.1974(5) 0.047(2) Uani 1 1 d . . .
C35 C 0.1596(8) 0.4741(5) 0.3099(5) 0.044(2) Uani 1 1 d . . .
C36 C 0.1216(9) 0.4751(5) 0.3860(5) 0.049(2) Uani 1 1 d . . .
H36 H 0.0820 0.4316 0.4225 0.058 Uiso 1 1 calc R . .
C37 C 0.1424(11) 0.5408(6) 0.4077(6) 0.069(3) Uani 1 1 d . . .
H37 H 0.1178 0.5432 0.4598 0.082 Uiso 1 1 calc R . .
C38 C 0.2012(11) 0.6052(6) 0.3514(7) 0.070(3) Uani 1 1 d . . .
H38 H 0.2144 0.6506 0.3670 0.084 Uiso 1 1 calc R . .
C39 C 0.2387(11) 0.6046(6) 0.2773(7) 0.068(3) Uani 1 1 d . . .
H39 H 0.2798 0.6479 0.2414 0.081 Uiso 1 1 calc R . .
C40 C 0.2168(9) 0.5399(5) 0.2536(5) 0.045(2) Uani 1 1 d . . .
C41 C 0.3099(10) 0.2534(6) 0.1556(5) 0.056(3) Uani 1 1 d . . .
H41A H 0.3741 0.2714 0.1068 0.067 Uiso 1 1 calc R . .
H41B H 0.2823 0.2022 0.1545 0.067 Uiso 1 1 calc R . .
C42 C 0.3796(9) 0.2384(5) 0.2221(5) 0.044(2) Uani 1 1 d . . .
C43 C 0.3958(8) 0.2212(5) 0.3410(4) 0.0376(19) Uani 1 1 d . . .
C44 C 0.3756(10) 0.2160(5) 0.4182(5) 0.048(2) Uani 1 1 d . . .
H44 H 0.2872 0.2311 0.4477 0.057 Uiso 1 1 calc R . .
C45 C 0.4873(11) 0.1883(5) 0.4515(5) 0.056(3) Uani 1 1 d . . .
H45 H 0.4753 0.1844 0.5044 0.068 Uiso 1 1 calc R . .
C46 C 0.6202(10) 0.1657(6) 0.4071(5) 0.053(2) Uani 1 1 d . . .
H46 H 0.6951 0.1473 0.4311 0.063 Uiso 1 1 calc R . .
C47 C 0.6424(9) 0.1698(5) 0.3322(6) 0.055(2) Uani 1 1 d . . .
H47 H 0.7319 0.1552 0.3036 0.066 Uiso 1 1 calc R . .
C48 C 0.5315(9) 0.1959(5) 0.2971(5) 0.043(2) Uani 1 1 d . . .
C49 C -0.0109(7) -0.0079(4) 0.4267(4) 0.0295(17) Uani 1 1 d . . .
C50 C 0.0173(7) 0.0677(4) 0.4346(4) 0.0288(17) Uani 1 1 d . . .
C51 C 0.0265(7) 0.0707(4) 0.5079(4) 0.0302(18) Uani 1 1 d . . .
H51 H 0.0450 0.1204 0.5130 0.036 Uiso 1 1 calc R . .
C52 C -0.0240(8) -0.0271(5) 0.3560(4) 0.0370(19) Uani 1 1 d . . .
C53 C 0.0433(7) 0.1446(5) 0.3716(4) 0.0310(18) Uani 1 1 d . . .
N1 N 0.0030(7) -0.1252(4) 0.1352(4) 0.0427(17) Uani 1 1 d . . .
N2 N -0.0721(6) -0.2415(4) 0.2741(3) 0.0369(16) Uani 1 1 d . . .
N3 N -0.0995(7) -0.3333(4) 0.2176(4) 0.0486(19) Uani 1 1 d . . .
H3 H -0.0955 -0.3569 0.1807 0.058 Uiso 1 1 calc R . .
N4 N -0.2169(7) -0.0657(4) 0.2400(3) 0.0397(17) Uani 1 1 d . . .
N5 N -0.3596(8) -0.0204(4) 0.1622(4) 0.055(2) Uani 1 1 d . . .
H5A H -0.3897 -0.0077 0.1203 0.066 Uiso 1 1 calc R . .
N6 N 0.1646(7) -0.1375(4) 0.2312(5) 0.052(2) Uani 1 1 d . . .
N7 N 0.3612(9) -0.1478(5) 0.1446(6) 0.084(3) Uani 1 1 d . . .
H7A H 0.4187 -0.1447 0.1000 0.101 Uiso 1 1 calc R . .
N8 N 0.1875(8) 0.3179(4) 0.1662(4) 0.0490(19) Uani 1 1 d . . .
N9 N -0.0665(8) 0.3279(4) 0.2689(4) 0.0482(18) Uani 1 1 d . . .
N10 N -0.1875(10) 0.3579(5) 0.1817(5) 0.075(3) Uani 1 1 d . . .
H10 H -0.2085 0.3649 0.1377 0.090 Uiso 1 1 calc R . .
N11 N 0.1527(6) 0.4143(4) 0.2693(4) 0.0384(16) Uani 1 1 d . . .
N12 N 0.2441(8) 0.5184(4) 0.1854(4) 0.0517(19) Uani 1 1 d . . .
H12A H 0.2811 0.5474 0.1411 0.062 Uiso 1 1 calc R . .
N13 N 0.3050(7) 0.2477(4) 0.2909(3) 0.0387(16) Uani 1 1 d . . .
N14 N 0.5121(8) 0.2090(4) 0.2237(4) 0.0475(18) Uani 1 1 d . . .
H14A H 0.5769 0.1995 0.1841 0.057 Uiso 1 1 calc R . .
O1 O -0.0528(6) -0.0949(3) 0.3597(3) 0.0406(14) Uani 1 1 d . . .
O2 O 0.0052(7) 0.0213(4) 0.2882(3) 0.0653(19) Uani 1 1 d . . .
H2 H 0.0343 0.0617 0.2916 0.098 Uiso 1 1 calc R . .
O3 O 0.0657(7) 0.1425(3) 0.3026(3) 0.0566(17) Uani 1 1 d . . .
O4 O 0.0472(5) 0.2091(3) 0.3916(3) 0.0380(13) Uani 1 1 d . . .
Cl1 Cl 0.8537(3) 0.1741(2) 0.08786(14) 0.0787(9) Uani 1 1 d . . .
O5 O 0.7144(9) 0.1734(7) 0.0840(6) 0.134(4) Uani 1 1 d . . .
O6 O 0.8617(9) 0.1613(6) 0.1658(4) 0.107(3) Uani 1 1 d . . .
O7 O 0.8880(10) 0.2528(6) 0.0481(4) 0.110(3) Uani 1 1 d . . .
O8 O 0.9465(10) 0.1163(6) 0.0519(5) 0.125(3) Uani 1 1 d . . .
Cl2 Cl 0.3385(4) 0.0996(3) 0.0313(2) 0.1166(13) Uani 1 1 d . . .
O9 O 0.2661(13) 0.0838(7) 0.1060(7) 0.161(4) Uani 1 1 d U . .
O10 O 0.3422(11) 0.0256(6) 0.0035(5) 0.131(3) Uani 1 1 d U . .
O11 O 0.3138(18) 0.1646(11) -0.0242(11) 0.241(7) Uani 1 1 d U . .
O12 O 0.4636(13) 0.1136(8) 0.0379(7) 0.174(5) Uani 1 1 d U . .
Cl3 Cl 0.9037(9) 0.5586(5) 0.0776(4) 0.147(3) Uani 0.50 1 d PD A -1
O13 O 0.9998(19) 0.5195(10) 0.0221(9) 0.175(10) Uani 0.50 1 d PDU A -1
O14 O 0.9173(17) 0.6412(8) 0.0623(8) 0.113(6) Uani 0.50 1 d PDU A -1
O15 O 0.9263(16) 0.5182(8) 0.1511(7) 0.106(5) Uani 0.50 1 d PDU A -1
O16 O 0.7688(16) 0.5521(12) 0.0754(11) 0.232(14) Uani 0.50 1 d PDU A -1
Cl4 Cl 0.5966(11) 0.4588(6) 0.0472(5) 0.173(4) Uani 0.50 1 d PD B -1
O17 O 0.7465(17) 0.4437(11) 0.0200(10) 0.152(8) Uani 0.50 1 d PDU B -1
O18 O 0.534(2) 0.4806(14) -0.0188(11) 0.202(12) Uani 0.50 1 d PDU B -1
O19 O 0.556(2) 0.5246(12) 0.0877(13) 0.268(16) Uani 0.50 1 d PDU B -1
O20 O 0.5547(18) 0.3826(11) 0.0974(10) 0.143(7) Uani 0.50 1 d PDU B -1
O22 O 0.3222(16) 0.6726(10) 0.0628(9) 0.135(6) Uani 0.60 1 d P . .
H22A H 0.3902 0.6389 0.0501 0.162 Uiso 0.60 1 d PR . .
H22B H 0.2713 0.6792 0.0334 0.162 Uiso 0.60 1 d PR . .
O21 O 0.588(2) 0.6754(15) 0.0590(14) 0.131(8) Uani 0.40 1 d P . .
H21B H 0.6621 0.6549 0.0355 0.158 Uiso 0.40 1 d PR . .
H21A H 0.5420 0.6377 0.0726 0.158 Uiso 0.40 1 d PR . .

loop_
_atom_site_aniso_label
_atom_site_aniso_U_11
_atom_site_aniso_U_22
_atom_site_aniso_U_33
_atom_site_aniso_U_23
_atom_site_aniso_U_13
_atom_site_aniso_U_12
Cu1 0.0338(6) 0.0517(7) 0.0358(5) -0.0150(5) -0.0153(4) -0.0057(5)
Cu2 0.0399(7) 0.0384(6) 0.0409(6) 0.0030(5) -0.0083(5) -0.0125(5)
C1 0.040(5) 0.071(6) 0.040(5) -0.030(5) 0.004(4) -0.019(5)
C2 0.043(6) 0.049(6) 0.040(5) -0.010(4) -0.011(4) -0.014(5)
C3 0.038(5) 0.035(5) 0.050(5) -0.016(4) -0.024(4) 0.008(4)
C4 0.042(5) 0.051(6) 0.032(4) -0.018(4) -0.011(4) 0.003(5)
C5 0.047(6) 0.060(6) 0.039(5) -0.010(5) -0.002(4) -0.006(5)
C6 0.059(7) 0.064(7) 0.064(7) 0.002(5) -0.015(5) -0.022(6)
C7 0.060(7) 0.052(6) 0.075(7) -0.015(5) -0.023(5) -0.015(5)
C8 0.043(6) 0.053(6) 0.042(5) -0.014(4) -0.014(4) -0.014(5)
C9 0.062(7) 0.079(7) 0.046(5) -0.008(5) -0.026(5) -0.004(6)
C10 0.033(5) 0.058(6) 0.044(5) -0.012(4) -0.015(4) -0.009(5)
C11 0.044(6) 0.029(5) 0.049(5) -0.014(4) -0.005(5) -0.005(4)
C12 0.048(6) 0.048(6) 0.056(6) -0.018(5) -0.001(5) -0.020(5)
C13 0.062(8) 0.044(6) 0.079(7) -0.015(5) 0.004(6) -0.018(6)
C14 0.047(8) 0.060(7) 0.136(12) -0.032(8) 0.011(8) -0.010(6)
C15 0.044(7) 0.053(7) 0.131(11) -0.035(7) -0.035(7) -0.003(5)
C16 0.034(6) 0.039(5) 0.080(7) -0.015(5) -0.012(5) 0.000(4)
C17 0.064(7) 0.075(7) 0.049(5) -0.019(5) 0.010(5) -0.034(6)
C18 0.031(6) 0.066(7) 0.080(8) -0.019(6) -0.005(5) -0.018(5)
C19 0.059(7) 0.044(6) 0.097(8) -0.025(6) -0.018(7) -0.024(5)
C20 0.088(9) 0.076(8) 0.138(11) -0.030(8) -0.075(8) -0.020(7)
C21 0.101(11) 0.091(10) 0.160(13) -0.023(9) -0.070(11) -0.027(9)
C22 0.101(13) 0.091(10) 0.160(14) -0.023(10) -0.070(11) -0.027(9)
C23 0.071(10) 0.083(9) 0.172(15) -0.034(10) -0.023(10) -0.025(8)
C24 0.062(9) 0.072(8) 0.124(11) -0.019(8) -0.044(8) -0.017(7)
C25 0.100(9) 0.049(6) 0.071(7) 0.000(5) -0.053(7) -0.011(6)
C26 0.055(7) 0.050(6) 0.070(7) -0.008(5) -0.022(6) -0.007(5)
C27 0.058(7) 0.032(5) 0.097(8) 0.006(5) -0.034(7) -0.010(5)
C28 0.050(7) 0.050(6) 0.094(8) -0.003(6) -0.024(6) -0.012(5)
C29 0.035(7) 0.052(6) 0.127(10) -0.007(6) -0.002(6) -0.012(5)
C30 0.043(7) 0.067(8) 0.180(14) -0.025(9) -0.029(9) -0.005(6)
C31 0.066(9) 0.061(7) 0.132(11) -0.003(7) -0.054(8) -0.021(7)
C32 0.057(8) 0.046(6) 0.106(9) -0.011(6) -0.023(7) -0.011(6)
C33 0.105(9) 0.052(6) 0.031(5) 0.005(4) -0.010(5) -0.032(6)
C34 0.065(7) 0.036(5) 0.039(5) 0.005(4) -0.011(5) -0.021(5)
C35 0.031(5) 0.042(5) 0.062(6) -0.014(5) -0.017(4) -0.002(4)
C36 0.046(6) 0.040(5) 0.059(6) -0.008(5) -0.016(5) -0.004(4)
C37 0.076(8) 0.063(7) 0.078(7) -0.041(6) -0.022(6) 0.004(6)
C38 0.078(8) 0.044(6) 0.102(9) -0.036(6) -0.026(7) -0.010(6)
C39 0.077(8) 0.043(6) 0.086(8) -0.008(6) -0.030(6) -0.008(5)
C40 0.037(5) 0.037(5) 0.065(6) -0.009(5) -0.019(5) -0.007(4)
C41 0.056(7) 0.077(7) 0.035(5) -0.011(5) 0.000(4) -0.027(6)
C42 0.042(6) 0.051(6) 0.040(5) -0.003(4) -0.007(4) -0.020(5)
C43 0.026(5) 0.044(5) 0.041(5) -0.006(4) 0.005(4) -0.020(4)
C44 0.056(6) 0.036(5) 0.049(5) -0.019(4) 0.000(5) -0.008(5)
C45 0.069(7) 0.050(6) 0.059(6) -0.012(5) -0.030(6) -0.011(5)
C46 0.041(6) 0.061(6) 0.063(6) -0.021(5) -0.015(5) -0.010(5)
C47 0.036(6) 0.054(6) 0.079(7) -0.021(5) -0.015(5) -0.004(5)
C48 0.048(6) 0.036(5) 0.045(5) -0.005(4) -0.004(4) -0.019(4)
C49 0.027(5) 0.033(4) 0.031(4) -0.006(4) -0.012(3) -0.006(4)
C50 0.021(4) 0.031(4) 0.034(4) -0.006(3) -0.005(3) -0.006(3)
C51 0.031(5) 0.031(4) 0.030(4) -0.006(3) -0.005(3) -0.012(4)
C52 0.039(5) 0.044(5) 0.031(4) 0.002(4) -0.016(4) -0.015(4)
C53 0.025(5) 0.037(5) 0.028(4) 0.002(4) -0.005(3) -0.012(4)
N1 0.033(4) 0.060(5) 0.037(4) -0.014(3) -0.002(3) -0.014(4)
N2 0.031(4) 0.048(4) 0.032(4) -0.004(3) -0.007(3) -0.013(3)
N3 0.057(5) 0.060(5) 0.042(4) -0.025(4) -0.004(4) -0.029(4)
N4 0.035(4) 0.055(4) 0.032(3) -0.009(3) -0.013(3) -0.006(4)
N5 0.053(5) 0.059(5) 0.059(5) 0.000(4) -0.038(4) -0.003(4)
N6 0.040(5) 0.057(5) 0.071(5) -0.014(4) -0.038(4) -0.001(4)
N7 0.049(6) 0.073(6) 0.121(8) -0.028(6) 0.015(6) -0.027(5)
N8 0.066(6) 0.046(5) 0.042(4) 0.001(3) -0.024(4) -0.023(4)
N9 0.044(5) 0.042(4) 0.055(5) 0.000(4) -0.017(4) -0.006(4)
N10 0.088(7) 0.055(5) 0.097(7) -0.001(5) -0.061(6) -0.012(5)
N11 0.032(4) 0.031(4) 0.053(4) -0.004(3) -0.016(3) -0.007(3)
N12 0.071(6) 0.042(4) 0.033(4) 0.006(3) -0.006(4) -0.016(4)
N13 0.041(4) 0.043(4) 0.029(3) -0.004(3) 0.000(3) -0.015(3)
N14 0.044(5) 0.052(5) 0.040(4) -0.015(3) 0.010(3) -0.012(4)
O1 0.049(4) 0.044(3) 0.035(3) -0.007(3) -0.018(3) -0.012(3)
O2 0.106(6) 0.055(4) 0.047(4) 0.001(3) -0.032(4) -0.035(4)
O3 0.090(5) 0.052(4) 0.033(3) -0.004(3) -0.007(3) -0.036(4)
O4 0.038(3) 0.031(3) 0.043(3) -0.006(3) -0.006(3) -0.009(3)
Cl1 0.089(2) 0.095(2) 0.0527(15) -0.0333(16) 0.0079(15) -0.0241(19)
O5 0.061(6) 0.226(12) 0.147(8) -0.114(8) 0.013(5) -0.041(7)
O6 0.126(7) 0.135(7) 0.052(4) -0.023(5) -0.006(4) -0.017(6)
O7 0.151(9) 0.110(7) 0.080(5) -0.015(5) -0.010(5) -0.072(6)
O8 0.149(9) 0.136(8) 0.079(5) -0.054(6) -0.013(6) 0.024(7)
Cl2 0.139(4) 0.160(4) 0.080(2) -0.027(2) -0.035(2) -0.069(3)
O9 0.206(9) 0.177(8) 0.116(7) -0.041(6) -0.028(6) -0.061(7)
O10 0.158(7) 0.162(7) 0.114(6) -0.052(5) -0.060(5) -0.044(6)
O11 0.261(11) 0.225(10) 0.235(10) 0.019(8) -0.105(9) -0.063(8)
O12 0.149(8) 0.224(9) 0.199(8) -0.076(7) -0.071(7) -0.056(7)
Cl3 0.180(10) 0.119(7) 0.114(6) 0.005(5) -0.043(6) 0.005(6)
O13 0.182(12) 0.171(13) 0.155(13) -0.048(9) -0.024(9) 0.006(9)
O14 0.151(10) 0.093(9) 0.122(9) -0.061(7) -0.010(7) -0.056(8)
O15 0.132(10) 0.131(10) 0.080(8) -0.050(7) -0.045(7) -0.013(8)
O16 0.222(16) 0.244(17) 0.231(16) -0.043(10) -0.064(10) -0.035(10)
Cl4 0.194(11) 0.179(10) 0.134(8) -0.045(7) 0.002(7) -0.043(9)
O17 0.128(11) 0.172(12) 0.141(11) -0.004(8) -0.045(9) -0.015(9)
O18 0.193(15) 0.209(16) 0.194(15) -0.020(9) -0.068(10) -0.011(10)
O19 0.273(19) 0.263(18) 0.261(18) -0.059(10) -0.051(10) -0.043(10)
O20 0.153(11) 0.140(11) 0.121(10) -0.001(8) -0.019(8) -0.039(9)
O22 0.119(13) 0.130(13) 0.141(14) -0.006(11) -0.054(11) 0.013(11)
O21 0.14(2) 0.14(2) 0.15(2) -0.056(17) -0.034(17) -0.047(17)

loop_
_atom_type_symbol
_atom_type_description
_atom_type_scat_dispersion_real
_atom_type_scat_dispersion_imag
_atom_type_scat_source
C C 0.0033 0.0016 'International Tables Vol C Tables 4.2.6.8 and 6.1.1.4'
H H 0.0000 0.0000 'International Tables Vol C Tables 4.2.6.8 and 6.1.1.4'
N N 0.0061 0.0033 'International Tables Vol C Tables 4.2.6.8 and 6.1.1.4'
O O 0.0106 0.0060 'International Tables Vol C Tables 4.2.6.8 and 6.1.1.4'
Cl Cl 0.1484 0.1585 'International Tables Vol C Tables 4.2.6.8 and 6.1.1.4'
Cu Cu 0.3201 1.2651 'International Tables Vol C Tables 4.2.6.8 and 6.1.1.4'

loop_
_geom_angle_atom_site_label_1
_geom_angle_atom_site_label_2
_geom_angle_atom_site_label_3
_geom_angle
_geom_angle_site_symmetry_1
N6 Cu1 N4 155.1(3) .
N6 Cu1 O1 94.8(3) .
N4 Cu1 O1 98.7(2) .
N6 Cu1 N2 100.2(3) .
N4 Cu1 N2 95.4(3) .
O1 Cu1 N2 108.4(2) .
N6 Cu1 N1 80.4(3) .
N4 Cu1 N1 82.7(2) .
O1 Cu1 N1 169.6(2) .
N2 Cu1 N1 81.7(2) .
N13 Cu2 N9 156.5(3) .
N13 Cu2 O4 93.2(2) .
N9 Cu2 O4 94.4(3) .
N13 Cu2 N11 93.2(3) .
N9 Cu2 N11 94.8(3) .
O4 Cu2 N11 141.0(2) .
N13 Cu2 N8 79.9(3) .
N9 Cu2 N8 80.2(3) .
O4 Cu2 N8 141.1(2) .
N11 Cu2 N8 77.9(3) .
N1 C1 C2 111.1(6) .
N1 C1 H1A 109.4 .
C2 C1 H1A 109.4 .
N1 C1 H1B 109.4 .
C2 C1 H1B 109.4 .
H1A C1 H1B 108.0 .
N2 C2 N3 112.0(7) .
N2 C2 C1 123.6(7) .
N3 C2 C1 124.4(7) .
C4 C3 N2 130.0(7) .
C4 C3 C8 121.6(8) .
N2 C3 C8 108.3(7) .
C3 C4 C5 117.2(8) .
C3 C4 H4 121.4 .
C5 C4 H4 121.4 .
C4 C5 C6 122.2(8) .
C4 C5 H5 118.9 .
C6 C5 H5 118.9 .
C5 C6 C7 120.3(9) .
C5 C6 H6 119.8 .
C7 C6 H6 119.8 .
C8 C7 C6 118.4(9) .
C8 C7 H7 120.8 .
C6 C7 H7 120.8 .
C7 C8 N3 135.4(8) .
C7 C8 C3 120.3(8) .
N3 C8 C3 104.2(7) .
N1 C9 C10 108.1(6) .
N1 C9 H9A 110.1 .
C10 C9 H9A 110.1 .
N1 C9 H9B 110.1 .
C10 C9 H9B 110.1 .
H9A C9 H9B 108.4 .
N5 C10 N4 113.5(7) .
N5 C10 C9 125.9(7) .
N4 C10 C9 120.6(7) .
C16 C11 C12 121.2(9) .
C16 C11 N4 109.3(7) .
C12 C11 N4 129.5(8) .
C13 C12 C11 115.7(9) .
C13 C12 H12 122.2 .
C11 C12 H12 122.2 .
C12 C13 C14 122.5(10) .
C12 C13 H13 118.7 .
C14 C13 H13 118.7 .
C15 C14 C13 121.0(11) .
C15 C14 H14 119.5 .
C13 C14 H14 119.5 .
C14 C15 C16 118.3(11) .
C14 C15 H15 120.8 .
C16 C15 H15 120.8 .
C11 C16 C15 121.2(10) .
C11 C16 N5 104.8(7) .
C15 C16 N5 133.8(10) .
C18 C17 N1 106.3(7) .
C18 C17 H17A 110.5 .
N1 C17 H17A 110.5 .
C18 C17 H17B 110.5 .
N1 C17 H17B 110.5 .
H17A C17 H17B 108.7 .
N6 C18 N7 110.2(9) .
N6 C18 C17 120.8(8) .
N7 C18 C17 129.0(10) .
N6 C19 C20 130.8(7) .
N6 C19 C24 109.2(7) .
C20 C19 C24 120.0 .
C21 C20 C19 120.0 .
C21 C20 H20 120.0 .
C19 C20 H20 120.0 .
C20 C21 C22 120.0 .
C20 C21 H21 120.0 .
C22 C21 H21 120.0 .
C23 C22 C21 120.0 .
C23 C22 H22 120.0 .
C21 C22 H22 120.0 .
C22 C23 C24 120.0 .
C22 C23 H23 120.0 .
C24 C23 H23 120.0 .
N7 C24 C23 134.5(7) .
N7 C24 C19 105.5(7) .
C23 C24 C19 120.0 .
N8 C25 C26 108.3(8) .
N8 C25 H25A 110.0 .
C26 C25 H25A 110.0 .
N8 C25 H25B 110.0 .
C26 C25 H25B 110.0 .
H25A C25 H25B 108.4 .
N9 C26 N10 110.5(9) .
N9 C26 C25 121.9(9) .
N10 C26 C25 127.6(9) .
N9 C27 C28 132.7(6) .
N9 C27 C32 107.3(6) .
C28 C27 C32 120.0 .
C29 C28 C27 120.0 .
C29 C28 H28 120.0 .
C27 C28 H28 120.0 .
C28 C29 C30 120.0 .
C28 C29 H29 120.0 .
C30 C29 H29 120.0 .
C31 C30 C29 120.0 .
C31 C30 H30 120.0 .
C29 C30 H30 120.0 .
C32 C31 C30 120.0 .
C32 C31 H31 120.0 .
C30 C31 H31 120.0 .
N10 C32 C31 133.5(6) .
N10 C32 C27 106.5(6) .
C31 C32 C27 120.0 .
N8 C33 C34 113.1(7) .
N8 C33 H33A 109.0 .
C34 C33 H33A 109.0 .
N8 C33 H33B 109.0 .
C34 C33 H33B 109.0 .
H33A C33 H33B 107.8 .
N11 C34 N12 112.5(7) .
N11 C34 C33 122.7(7) .
N12 C34 C33 124.8(7) .
C36 C35 C40 121.8(8) .
C36 C35 N11 131.6(8) .
C40 C35 N11 106.5(7) .
C37 C36 C35 118.2(9) .
C37 C36 H36 120.9 .
C35 C36 H36 120.9 .
C36 C37 C38 119.4(9) .
C36 C37 H37 120.3 .
C38 C37 H37 120.3 .
C39 C38 C37 122.7(9) .
C39 C38 H38 118.7 .
C37 C38 H38 118.7 .
C38 C39 C40 119.2(10) .
C38 C39 H39 120.4 .
C40 C39 H39 120.4 .
N12 C40 C39 135.0(9) .
N12 C40 C35 106.3(7) .
C39 C40 C35 118.6(9) .
N8 C41 C42 108.3(7) .
N8 C41 H41A 110.0 .
C42 C41 H41A 110.0 .
N8 C41 H41B 110.0 .
C42 C41 H41B 110.0 .
H41A C41 H41B 108.4 .
N13 C42 N14 111.4(7) .
N13 C42 C41 120.3(8) .
N14 C42 C41 128.1(8) .
C44 C43 N13 132.1(8) .
C44 C43 C48 119.9(8) .
N13 C43 C48 108.0(6) .
C43 C44 C45 118.7(8) .
C43 C44 H44 120.7 .
C45 C44 H44 120.7 .
C44 C45 C46 120.5(8) .
C44 C45 H45 119.7 .
C46 C45 H45 119.7 .
C47 C46 C45 122.0(9) .
C47 C46 H46 119.0 .
C45 C46 H46 119.0 .
C46 C47 C48 118.9(9) .
C46 C47 H47 120.6 .
C48 C47 H47 120.6 .
N14 C48 C47 136.3(8) .
N14 C48 C43 103.6(7) .
C47 C48 C43 120.0(8) .
C51 C49 C50 116.6(6) 2_556
C51 C49 C52 116.0(6) 2_556
C50 C49 C52 127.4(7) .
C51 C50 C49 116.9(6) .
C51 C50 C53 116.0(6) .
C49 C50 C53 127.1(6) .
C49 C51 C50 126.5(7) 2_556
C49 C51 H51 116.7 2_556
C50 C51 H51 116.7 .
O1 C52 O2 117.5(7) .
O1 C52 C49 119.1(7) .
O2 C52 C49 123.1(7) .
O3 C53 O4 121.6(7) .
O3 C53 C50 120.8(7) .
O4 C53 C50 117.6(6) .
C9 N1 C17 112.2(7) .
C9 N1 C1 111.7(7) .
C17 N1 C1 111.6(7) .
C9 N1 Cu1 110.1(5) .
C17 N1 Cu1 103.3(5) .
C1 N1 Cu1 107.5(5) .
C2 N2 C3 106.5(6) .
C2 N2 Cu1 110.8(5) .
C3 N2 Cu1 141.0(5) .
C2 N3 C8 109.0(6) .
C2 N3 H3 125.5 .
C8 N3 H3 125.5 .
C10 N4 C11 104.0(6) .
C10 N4 Cu1 116.5(5) .
C11 N4 Cu1 139.3(5) .
C10 N5 C16 108.3(7) .
C10 N5 H5A 125.8 .
C16 N5 H5A 125.8 .
C18 N6 C19 106.7(8) .
C18 N6 Cu1 114.3(6) .
C19 N6 Cu1 138.6(7) .
C18 N7 C24 108.4(8) .
C18 N7 H7A 125.8 .
C24 N7 H7A 125.8 .
C33 N8 C41 115.0(8) .
C33 N8 C25 114.2(7) .
C41 N8 C25 112.1(7) .
C33 N8 Cu2 108.1(5) .
C41 N8 Cu2 103.6(5) .
C25 N8 Cu2 102.2(6) .
C26 N9 C27 108.0(7) .
C26 N9 Cu2 115.9(6) .
C27 N9 Cu2 136.0(6) .
C26 N10 C32 107.7(8) .
C26 N10 H10 126.2 .
C32 N10 H10 126.2 .
C34 N11 C35 105.9(7) .
C34 N11 Cu2 117.3(5) .
C35 N11 Cu2 136.0(6) .
C40 N12 C34 108.8(7) .
C40 N12 H12A 125.6 .
C34 N12 H12A 125.6 .
C42 N13 C43 106.5(7) .
C42 N13 Cu2 117.4(6) .
C43 N13 Cu2 136.0(5) .
C42 N14 C48 110.4(7) .
C42 N14 H14A 124.8 .
C48 N14 H14A 124.8 .
C52 O1 Cu1 114.1(5) .
C52 O2 H2 109.5 .
C53 O4 Cu2 110.3(4) .
O8 Cl1 O7 107.5(6) .
O8 Cl1 O6 111.6(5) .
O7 Cl1 O6 108.4(5) .
O8 Cl1 O5 111.1(6) .
O7 Cl1 O5 108.0(7) .
O6 Cl1 O5 110.1(5) .
O11 Cl2 O9 127.6(11) .
O11 Cl2 O12 98.6(9) .
O9 Cl2 O12 102.7(8) .
O11 Cl2 O10 107.0(9) .
O9 Cl2 O10 104.9(7) .
O12 Cl2 O10 116.8(8) .
O14 Cl3 O15 110.0(6) .
O14 Cl3 O13 110.0(6) .
O15 Cl3 O13 109.5(6) .
O14 Cl3 O16 110.0(6) .
O15 Cl3 O16 108.6(6) .
O13 Cl3 O16 108.7(6) .
O19 Cl4 O20 110.7(6) .
O19 Cl4 O18 110.2(6) .
O20 Cl4 O18 109.1(6) .
O19 Cl4 O17 110.3(6) .
O20 Cl4 O17 107.9(6) .
O18 Cl4 O17 108.5(6) .
H22A O22 H22B 107.7 .
H21B O21 H21A 103.2 .

loop_
_geom_bond_atom_site_label_1
_geom_bond_atom_site_label_2
_geom_bond_distance
_geom_bond_site_symmetry_2
Cu1 N6 1.933(7) .
Cu1 N4 1.939(6) .
Cu1 O1 2.021(5) .
Cu1 N2 2.123(6) .
Cu1 N1 2.201(6) .
Cu2 N13 1.945(7) .
Cu2 N9 1.959(7) .
Cu2 O4 2.015(5) .
Cu2 N11 2.032(6) .
Cu2 N8 2.320(7) .
C1 N1 1.481(10) .
C1 C2 1.503(11) .
C1 H1A 0.9800 .
C1 H1B 0.9800 .
C2 N2 1.302(9) .
C2 N3 1.353(10) .
C3 C4 1.372(10) .
C3 N2 1.392(10) .
C3 C8 1.430(10) .
C4 C5 1.383(11) .
C4 H4 0.9400 .
C5 C6 1.384(12) .
C5 H5 0.9400 .
C6 C7 1.411(13) .
C6 H6 0.9400 .
C7 C8 1.357(12) .
C7 H7 0.9400 .
C8 N3 1.365(10) .
C9 N1 1.467(10) .
C9 C10 1.577(12) .
C9 H9A 0.9800 .
C9 H9B 0.9800 .
C10 N5 1.287(10) .
C10 N4 1.341(9) .
C11 C16 1.377(12) .
C11 C12 1.394(11) .
C11 N4 1.396(10) .
C12 C13 1.361(12) .
C12 H12 0.9400 .
C13 C14 1.401(15) .
C13 H13 0.9400 .
C14 C15 1.323(15) .
C14 H14 0.9400 .
C15 C16 1.378(13) .
C15 H15 0.9400 .
C16 N5 1.399(11) .
C17 C18 1.468(13) .
C17 N1 1.480(10) .
C17 H17A 0.9800 .
C17 H17B 0.9800 .
C18 N6 1.325(12) .
C18 N7 1.368(11) .
C19 N6 1.382(8) .
C19 C20 1.3900 .
C19 C24 1.3900 .
C20 C21 1.3900 .
C20 H20 0.9400 .
C21 C22 1.3900 .
C21 H21 0.9400 .
C22 C23 1.3900 .
C22 H22 0.9400 .
C23 C24 1.3900 .
C23 H23 0.9400 .
C24 N7 1.368(12) .
C25 N8 1.496(11) .
C25 C26 1.509(14) .
C25 H25A 0.9800 .
C25 H25B 0.9800 .
C26 N9 1.320(11) .
C26 N10 1.335(12) .
C27 N9 1.357(9) .
C27 C28 1.3900 .
C27 C32 1.3900 .
C28 C29 1.3900 .
C28 H28 0.9400 .
C29 C30 1.3900 .
C29 H29 0.9400 .
C30 C31 1.3900 .
C30 H30 0.9400 .
C31 C32 1.3900 .
C31 H31 0.9400 .
C32 N10 1.365(11) .
C33 N8 1.433(10) .
C33 C34 1.461(11) .
C33 H33A 0.9800 .
C33 H33B 0.9800 .
C34 N11 1.297(10) .
C34 N12 1.361(10) .
C35 C36 1.362(11) .
C35 C40 1.420(12) .
C35 N11 1.443(10) .
C36 C37 1.361(12) .
C36 H36 0.9400 .
C37 C38 1.410(14) .
C37 H37 0.9400 .
C38 C39 1.326(14) .
C38 H38 0.9400 .
C39 C40 1.369(12) .
C39 H39 0.9400 .
C40 N12 1.352(10) .
C41 N8 1.475(11) .
C41 C42 1.523(11) .
C41 H41A 0.9800 .
C41 H41B 0.9800 .
C42 N13 1.327(10) .
C42 N14 1.337(10) .
C43 C44 1.372(11) .
C43 N13 1.407(10) .
C43 C48 1.441(11) .
C44 C45 1.374(12) .
C44 H44 0.9400 .
C45 C46 1.413(12) .
C45 H45 0.9400 .
C46 C47 1.330(12) .
C46 H46 0.9400 .
C47 C48 1.385(12) .
C47 H47 0.9400 .
C48 N14 1.381(10) .
C49 C51 1.383(9) 2_556
C49 C50 1.432(9) .
C49 C52 1.480(9) .
C50 C51 1.402(9) .
C50 C53 1.520(10) .
C51 C49 1.383(9) 2_556
C51 H51 0.9400 .
C52 O1 1.232(9) .
C52 O2 1.302(9) .
C53 O3 1.248(8) .
C53 O4 1.261(8) .
N3 H3 0.8700 .
N5 H5A 0.8700 .
N7 H7A 0.8700 .
N10 H10 0.8700 .
N12 H12A 0.8700 .
N14 H14A 0.8700 .
O2 H2 0.8300 .
Cl1 O8 1.379(8) .
Cl1 O7 1.413(8) .
Cl1 O6 1.425(7) .
Cl1 O5 1.444(8) .
Cl2 O11 1.322(16) .
Cl2 O9 1.369(11) .
Cl2 O12 1.392(11) .
Cl2 O10 1.472(9) .
Cl3 O14 1.388(10) .
Cl3 O15 1.405(11) .
Cl3 O13 1.412(11) .
Cl3 O16 1.417(11) .
Cl4 O19 1.437(15) .
Cl4 O20 1.453(14) .
Cl4 O18 1.458(15) .
Cl4 O17 1.461(14) .
O22 H22A 0.8200 .
O22 H22B 0.8199 .
O21 H21B 0.8200 .
O21 H21A 0.8200 .

loop_
_geom_hbond_atom_site_label_D
_geom_hbond_atom_site_label_H
_geom_hbond_atom_site_label_A
_geom_hbond_distance_DH
_geom_hbond_distance_HA
_geom_hbond_distance_DA
_geom_hbond_angle_DHA
_geom_hbond_site_symmetry_A
O2 H2 O3 0.83 1.55 2.377(8) 171.4 .
N3 H3 O14 0.87 2.17 2.983(14) 154.4 1_445
N3 H3 O15 0.87 2.29 3.031(14) 143.8 1_445
N5 H5A O10 0.87 2.30 3.056(11) 144.7 2
N7 H7A O12 0.87 2.48 3.333(17) 166.6 2_655
N10 H10 O17 0.87 2.34 3.144(19) 153.9 1_455
N12 H12A O22 0.87 2.28 3.069(17) 150.0 .
N14 H14A O5 0.87 2.09 2.956(10) 173.2 .
O22 H22A O18 0.82 2.18 2.90(3) 146.3 2_665
O22 H22B O7 0.82 2.41 3.194(17) 160.0 2_665
C1 H1A O22 0.98 2.49 3.407(18) 155.3 1_545
C9 H9B O8 0.98 2.38 3.256(14) 148.0 1_455
C15 H15 O9 0.94 2.60 3.502(17) 161.4 1_455
C33 H33A O13 0.98 2.43 3.41(2) 174.2 1_455
C33 H33A O15 0.98 2.47 3.147(19) 125.7 1_455
C33 H33B O20 0.98 2.45 3.31(2) 146.0 .
C41 H41B O9 0.98 2.47 3.405(14) 159.6 .
C47 H47 O6 0.94 2.53 3.303(12) 140.1 .
C51 H51 O1 0.94 2.30 2.690(8) 103.9 2_556

loop_
_geom_torsion_atom_site_label_1
_geom_torsion_atom_site_label_2
_geom_torsion_atom_site_label_3
_geom_torsion_atom_site_label_4
_geom_torsion
_geom_torsion_site_symmetry_1
_geom_torsion_site_symmetry_4
N1 C1 C2 N2 -26.0(11) . .
N1 C1 C2 N3 155.5(7) . .
N2 C3 C4 C5 176.5(8) . .
C8 C3 C4 C5 0.1(12) . .
C3 C4 C5 C6 -0.6(13) . .
C4 C5 C6 C7 0.5(14) . .
C5 C6 C7 C8 0.1(14) . .
C6 C7 C8 N3 -175.1(10) . .
C6 C7 C8 C3 -0.6(13) . .
C4 C3 C8 C7 0.5(12) . .
N2 C3 C8 C7 -176.6(8) . .
C4 C3 C8 N3 176.5(7) . .
N2 C3 C8 N3 -0.6(9) . .
N1 C9 C10 N5 -167.7(8) . .
N1 C9 C10 N4 13.1(11) . .
C16 C11 C12 C13 -0.6(12) . .
N4 C11 C12 C13 -179.1(8) . .
C11 C12 C13 C14 2.9(13) . .
C12 C13 C14 C15 -3.1(16) . .
C13 C14 C15 C16 0.6(16) . .
C12 C11 C16 C15 -1.7(13) . .
N4 C11 C16 C15 177.1(8) . .
C12 C11 C16 N5 -177.5(7) . .
N4 C11 C16 N5 1.4(9) . .
C14 C15 C16 C11 1.7(15) . .
C14 C15 C16 N5 176.0(10) . .
N1 C17 C18 N6 -33.2(12) . .
N1 C17 C18 N7 146.7(9) . .
N6 C19 C20 C21 179.5(7) . .
C24 C19 C20 C21 0.0 . .
C19 C20 C21 C22 0.0 . .
C20 C21 C22 C23 0.0 . .
C21 C22 C23 C24 0.0 . .
C22 C23 C24 N7 178.9(9) . .
C22 C23 C24 C19 0.0 . .
N6 C19 C24 N7 1.3(6) . .
C20 C19 C24 N7 -179.2(7) . .
N6 C19 C24 C23 -179.6(6) . .
C20 C19 C24 C23 0.0 . .
N8 C25 C26 N9 -29.7(12) . .
N8 C25 C26 N10 149.1(9) . .
N9 C27 C28 C29 178.9(7) . .
C32 C27 C28 C29 0.0 . .
C27 C28 C29 C30 0.0 . .
C28 C29 C30 C31 0.0 . .
C29 C30 C31 C32 0.0 . .
C30 C31 C32 N10 178.4(8) . .
C30 C31 C32 C27 0.0 . .
N9 C27 C32 N10 2.0(6) . .
C28 C27 C32 N10 -178.8(6) . .
N9 C27 C32 C31 -179.2(6) . .
C28 C27 C32 C31 0.0 . .
N8 C33 C34 N11 -11.7(14) . .
N8 C33 C34 N12 169.9(8) . .
C40 C35 C36 C37 -1.4(13) . .
N11 C35 C36 C37 179.3(8) . .
C35 C36 C37 C38 0.4(14) . .
C36 C37 C38 C39 -0.5(16) . .
C37 C38 C39 C40 1.7(16) . .
C38 C39 C40 N12 -177.9(10) . .
C38 C39 C40 C35 -2.5(14) . .
C36 C35 C40 N12 179.1(8) . .
N11 C35 C40 N12 -1.4(9) . .
C36 C35 C40 C39 2.5(13) . .
N11 C35 C40 C39 -178.0(7) . .
N8 C41 C42 N13 31.3(11) . .
N8 C41 C42 N14 -154.8(8) . .
N13 C43 C44 C45 -178.9(8) . .
C48 C43 C44 C45 1.5(12) . .
C43 C44 C45 C46 0.0(13) . .
C44 C45 C46 C47 -0.3(14) . .
C45 C46 C47 C48 -1.0(14) . .
C46 C47 C48 N14 179.1(9) . .
C46 C47 C48 C43 2.5(13) . .
C44 C43 C48 N14 179.6(7) . .
N13 C43 C48 N14 -0.1(8) . .
C44 C43 C48 C47 -2.8(12) . .
N13 C43 C48 C47 177.5(7) . .
C51 C49 C50 C51 0.0(11) 2_556 .
C52 C49 C50 C51 -179.3(7) . .
C51 C49 C50 C53 177.8(7) 2_556 .
C52 C49 C50 C53 -1.5(12) . .
C49 C50 C51 C49 0.0(12) . 2_556
C53 C50 C51 C49 -178.0(7) . 2_556
C51 C49 C52 O1 2.8(11) 2_556 .
C50 C49 C52 O1 -177.9(7) . .
C51 C49 C52 O2 -171.0(7) 2_556 .
C50 C49 C52 O2 8.3(12) . .
C51 C50 C53 O3 165.1(7) . .
C49 C50 C53 O3 -12.6(11) . .
C51 C50 C53 O4 -12.0(10) . .
C49 C50 C53 O4 170.3(7) . .
C10 C9 N1 C17 -128.9(7) . .
C10 C9 N1 C1 104.9(8) . .
C10 C9 N1 Cu1 -14.5(8) . .
C18 C17 N1 C9 157.1(7) . .
C18 C17 N1 C1 -76.6(8) . .
C18 C17 N1 Cu1 38.6(8) . .
C2 C1 N1 C9 -97.7(8) . .
C2 C1 N1 C17 135.7(7) . .
C2 C1 N1 Cu1 23.1(8) . .
N6 Cu1 N1 C9 -150.4(6) . .
N4 Cu1 N1 C9 11.1(6) . .
O1 Cu1 N1 C9 -87.1(14) . .
N2 Cu1 N1 C9 107.7(6) . .
N6 Cu1 N1 C17 -30.4(6) . .
N4 Cu1 N1 C17 131.1(6) . .
O1 Cu1 N1 C17 32.9(16) . .
N2 Cu1 N1 C17 -132.3(6) . .
N6 Cu1 N1 C1 87.6(5) . .
N4 Cu1 N1 C1 -110.8(5) . .
O1 Cu1 N1 C1 151.0(12) . .
N2 Cu1 N1 C1 -14.2(5) . .
N3 C2 N2 C3 -0.3(9) . .
C1 C2 N2 C3 -179.0(7) . .
N3 C2 N2 Cu1 -168.5(5) . .
C1 C2 N2 Cu1 12.8(10) . .
C4 C3 N2 C2 -176.2(8) . .
C8 C3 N2 C2 0.5(9) . .
C4 C3 N2 Cu1 -13.9(14) . .
C8 C3 N2 Cu1 162.9(6) . .
N6 Cu1 N2 C2 -77.0(6) . .
N4 Cu1 N2 C2 83.4(6) . .
O1 Cu1 N2 C2 -175.5(5) . .
N1 Cu1 N2 C2 1.7(5) . .
N6 Cu1 N2 C3 121.1(8) . .
N4 Cu1 N2 C3 -78.4(8) . .
O1 Cu1 N2 C3 22.6(8) . .
N1 Cu1 N2 C3 -160.2(8) . .
N2 C2 N3 C8 0.0(10) . .
C1 C2 N3 C8 178.6(8) . .
C7 C8 N3 C2 175.5(10) . .
C3 C8 N3 C2 0.4(9) . .
N5 C10 N4 C11 0.9(9) . .
C9 C10 N4 C11 -179.9(8) . .
N5 C10 N4 Cu1 176.9(6) . .
C9 C10 N4 Cu1 -3.9(10) . .
C16 C11 N4 C10 -1.4(9) . .
C12 C11 N4 C10 177.3(8) . .
C16 C11 N4 Cu1 -175.9(6) . .
C12 C11 N4 Cu1 2.8(14) . .
N6 Cu1 N4 C10 43.8(10) . .
O1 Cu1 N4 C10 165.6(6) . .
N2 Cu1 N4 C10 -84.8(6) . .
N1 Cu1 N4 C10 -4.0(6) . .
N6 Cu1 N4 C11 -142.2(8) . .
O1 Cu1 N4 C11 -20.4(8) . .
N2 Cu1 N4 C11 89.2(8) . .
N1 Cu1 N4 C11 170.1(8) . .
N4 C10 N5 C16 0.0(10) . .
C9 C10 N5 C16 -179.2(8) . .
C11 C16 N5 C10 -0.8(10) . .
C15 C16 N5 C10 -175.8(10) . .
N7 C18 N6 C19 0.2(10) . .
C17 C18 N6 C19 -179.9(8) . .
N7 C18 N6 Cu1 -174.1(6) . .
C17 C18 N6 Cu1 5.8(11) . .
C20 C19 N6 C18 179.6(6) . .
C24 C19 N6 C18 -0.9(8) . .
C20 C19 N6 Cu1 -8.3(11) . .
C24 C19 N6 Cu1 171.2(6) . .
N4 Cu1 N6 C18 -33.5(11) . .
O1 Cu1 N6 C18 -156.1(7) . .
N2 Cu1 N6 C18 94.2(7) . .
N1 Cu1 N6 C18 14.6(7) . .
N4 Cu1 N6 C19 154.8(7) . .
O1 Cu1 N6 C19 32.2(8) . .
N2 Cu1 N6 C19 -77.5(8) . .
N1 Cu1 N6 C19 -157.1(8) . .
N6 C18 N7 C24 0.6(11) . .
C17 C18 N7 C24 -179.3(9) . .
C23 C24 N7 C18 179.9(6) . .
C19 C24 N7 C18 -1.1(8) . .
C34 C33 N8 C41 -107.6(9) . .
C34 C33 N8 C25 120.6(9) . .
C34 C33 N8 Cu2 7.6(10) . .
C42 C41 N8 C33 85.2(8) . .
C42 C41 N8 C25 -142.0(7) . .
C42 C41 N8 Cu2 -32.5(7) . .
C26 C25 N8 C33 -82.9(9) . .
C26 C25 N8 C41 143.9(7) . .
C26 C25 N8 Cu2 33.6(8) . .
N13 Cu2 N8 C33 -98.4(6) . .
N9 Cu2 N8 C33 94.2(6) . .
O4 Cu2 N8 C33 179.1(5) . .
N11 Cu2 N8 C33 -2.8(6) . .
N13 Cu2 N8 C41 24.1(5) . .
N9 Cu2 N8 C41 -143.3(5) . .
O4 Cu2 N8 C41 -58.4(7) . .
N11 Cu2 N8 C41 119.6(5) . .
N13 Cu2 N8 C25 140.8(6) . .
N9 Cu2 N8 C25 -26.6(5) . .
O4 Cu2 N8 C25 58.3(7) . .
N11 Cu2 N8 C25 -123.7(6) . .
N10 C26 N9 C27 2.7(10) . .
C25 C26 N9 C27 -178.2(8) . .
N10 C26 N9 Cu2 -174.4(6) . .
C25 C26 N9 Cu2 4.6(11) . .
C28 C27 N9 C26 178.1(6) . .
C32 C27 N9 C26 -2.9(7) . .
C28 C27 N9 Cu2 -5.6(11) . .
C32 C27 N9 Cu2 173.4(5) . .
N13 Cu2 N9 C26 -19.7(11) . .
O4 Cu2 N9 C26 -128.1(6) . .
N11 Cu2 N9 C26 89.8(7) . .
N8 Cu2 N9 C26 13.0(6) . .
N13 Cu2 N9 C27 164.2(6) . .
O4 Cu2 N9 C27 55.8(8) . .
N11 Cu2 N9 C27 -86.3(8) . .
N8 Cu2 N9 C27 -163.1(8) . .
N9 C26 N10 C32 -1.5(10) . .
C25 C26 N10 C32 179.6(9) . .
C31 C32 N10 C26 -179.0(6) . .
C27 C32 N10 C26 -0.4(8) . .
N12 C34 N11 C35 -0.6(10) . .
C33 C34 N11 C35 -179.2(8) . .
N12 C34 N11 Cu2 -172.2(5) . .
C33 C34 N11 Cu2 9.2(12) . .
C36 C35 N11 C34 -179.3(9) . .
C40 C35 N11 C34 1.3(9) . .
C36 C35 N11 Cu2 -10.2(13) . .
C40 C35 N11 Cu2 170.4(6) . .
N13 Cu2 N11 C34 75.9(6) . .
N9 Cu2 N11 C34 -82.0(6) . .
O4 Cu2 N11 C34 175.0(5) . .
N8 Cu2 N11 C34 -3.1(6) . .
N13 Cu2 N11 C35 -92.3(7) . .
N9 Cu2 N11 C35 109.8(7) . .
O4 Cu2 N11 C35 6.7(9) . .
N8 Cu2 N11 C35 -171.3(8) . .
C39 C40 N12 C34 176.9(10) . .
C35 C40 N12 C34 1.1(9) . .
N11 C34 N12 C40 -0.3(10) . .
C33 C34 N12 C40 178.3(9) . .
N14 C42 N13 C43 -0.9(9) . .
C41 C42 N13 C43 173.9(7) . .
N14 C42 N13 Cu2 176.1(5) . .
C41 C42 N13 Cu2 -9.1(10) . .
C44 C43 N13 C42 -179.0(8) . .
C48 C43 N13 C42 0.6(9) . .
C44 C43 N13 Cu2 4.8(14) . .
C48 C43 N13 Cu2 -175.5(5) . .
N9 Cu2 N13 C42 23.9(10) . .
O4 Cu2 N13 C42 132.5(6) . .
N11 Cu2 N13 C42 -86.0(6) . .
N8 Cu2 N13 C42 -8.9(6) . .
N9 Cu2 N13 C43 -160.3(7) . .
O4 Cu2 N13 C43 -51.6(7) . .
N11 Cu2 N13 C43 89.9(7) . .
N8 Cu2 N13 C43 167.0(8) . .
N13 C42 N14 C48 0.9(10) . .
C41 C42 N14 C48 -173.4(8) . .
C47 C48 N14 C42 -177.4(9) . .
C43 C48 N14 C42 -0.5(9) . .
O2 C52 O1 Cu1 4.0(9) . .
C49 C52 O1 Cu1 -170.1(5) . .
N6 Cu1 O1 C52 72.9(6) . .
N4 Cu1 O1 C52 -86.0(6) . .
N2 Cu1 O1 C52 175.3(5) . .
N1 Cu1 O1 C52 10.8(16) . .
O3 C53 O4 Cu2 -5.8(9) . .
C50 C53 O4 Cu2 171.3(5) . .
N13 Cu2 O4 C53 -80.2(5) . .
N9 Cu2 O4 C53 77.6(5) . .
N11 Cu2 O4 C53 -179.3(5) . .
N8 Cu2 O4 C53 -2.3(7) . .
